data_1541230
loop_
_publ_author_name
'Meyer, G.'
'Staffel, T.'

_publ_section_title
;
 Notiz zur Kenntnis der roten Monohalogenide des Indiums, In X (X=Cl, Br,
 I)
;
_journal_name_full 'Zeitschrift fuer Anorganische und Allgemeine Chemie'
_journal_page_first 114
_journal_page_last 118
_journal_volume 574
_journal_year 1989
_chemical_formula_sum 'I In'
_chemical_name_systematic 'In I'
_space_group_IT_number 63
_symmetry_space_group_name_Hall '-C 2c 2'
_symmetry_space_group_name_H-M 'C m c m'
_cell_angle_alpha 90
_cell_angle_beta 90
_cell_angle_gamma 90
_cell_formula_units_Z 4
_cell_length_a 4.763
_cell_length_b 12.781
_cell_length_c 4.909
_cell_volume 298.840
_citation_journal_id_ASTM ZAACAB
_cod_data_source_file Meyer_ZAACAB_1989_403.cif
_cod_data_source_block I1In1
_cod_original_cell_volume 298.8398
_cod_original_formula_sum 'I1 In1'
_cod_database_code 1541230

loop_
_symmetry_equiv_pos_as_xyz
x,y,z
-x,-y,z+1/2
x,-y,-z
-x,y,-z+1/2
-x,-y,-z
x,y,-z-1/2
-x,y,z
x,-y,z-1/2
x+1/2,y+1/2,z
-x+1/2,-y+1/2,z+1/2
x+1/2,-y+1/2,-z
-x+1/2,y+1/2,-z+1/2
-x+1/2,-y+1/2,-z
x+1/2,y+1/2,-z-1/2
-x+1/2,y+1/2,z
x+1/2,-y+1/2,z-1/2

loop_
_atom_site_label
_atom_site_type_symbol
_atom_site_fract_x
_atom_site_fract_y
_atom_site_fract_z
_atom_site_occupancy
_atom_site_U_iso_or_equiv
In1 In+1 0 0.3986 0.25 1 0.0
I1 I-1 0 0.1443 0.25 1 0.0
